data_4505612
loop_
_publ_author_name
'Thu\'ery, Pierre'

_publ_section_title
;
 Lanthanide Ion Complexes with 2-, 3-, or 4-Sulfobenzoate and
 Cucurbit[6]uril
;
_journal_issue 3
_journal_name_full 'Crystal Growth &amp; Design'
_journal_page_first 1632
_journal_paper_doi 10.1021/cg2016808
_journal_volume 12
_journal_year 2012
_chemical_formula_sum 'C50 H62 Ce2 N28 O42 S2'
_chemical_formula_weight 2071.64
_space_group_IT_number 2
_symmetry_cell_setting triclinic
_symmetry_space_group_name_Hall '-P 1'
_symmetry_space_group_name_H-M 'P -1'
_atom_sites_solution_hydrogens geom
_atom_sites_solution_primary direct
_atom_sites_solution_secondary difmap
_audit_creation_method SHELXL-97
_cell_angle_alpha 72.399(2)
_cell_angle_beta 82.545(3)
_cell_angle_gamma 80.328(3)
_cell_formula_units_Z 1
_cell_length_a 10.5886(2)
_cell_length_b 12.7178(5)
_cell_length_c 13.8515(7)
_cell_measurement_reflns_used 97086
_cell_measurement_temperature 150(2)
_cell_measurement_theta_max 30.50
_cell_measurement_theta_min 2.39
_cell_volume 1746.50(12)
_computing_cell_refinement 'HKL2000 (Otwinowski & Minor, 1997)'
_computing_data_collection 'COLLECT (Nonius, 1998)'
_computing_data_reduction 'HKL2000 (Otwinowski & Minor, 1997)'
_computing_molecular_graphics 'SHELXTL (Sheldrick, 2008)'
_computing_publication_material 'SHELXTL (Sheldrick, 2008); PLATON (Spek, 2003)'
_computing_structure_refinement 'SHELXL-97 (Sheldrick, 2008)'
_computing_structure_solution 'SHELXS-97 (Sheldrick, 2008)'
_diffrn_ambient_temperature 150(2)
_diffrn_measured_fraction_theta_full 0.999
_diffrn_measured_fraction_theta_max 0.999
_diffrn_measurement_device_type 'Nonius Kappa-CCD area-detector diffractometer'
_diffrn_measurement_method 'two \f and twelve \w scans with 2\% steps (717 frames)'
_diffrn_radiation_monochromator graphite
_diffrn_radiation_source 'fine-focus sealed tube'
_diffrn_radiation_type MoK\a
_diffrn_radiation_wavelength 0.71073
_diffrn_reflns_av_R_equivalents 0.0689
_diffrn_reflns_av_sigmaI/netI 0.0770
_diffrn_reflns_limit_h_max 14
_diffrn_reflns_limit_h_min -15
_diffrn_reflns_limit_k_max 18
_diffrn_reflns_limit_k_min -18
_diffrn_reflns_limit_l_max 19
_diffrn_reflns_limit_l_min -19
_diffrn_reflns_number 97086
_diffrn_reflns_theta_full 30.50
_diffrn_reflns_theta_max 30.50
_diffrn_reflns_theta_min 2.39
_diffrn_standards_decay_% 0
_diffrn_standards_interval_time 0
_diffrn_standards_number 0
_exptl_absorpt_coefficient_mu 1.477
_exptl_absorpt_correction_T_max 0.915
_exptl_absorpt_correction_T_min 0.700
_exptl_absorpt_correction_type multi-scan
_exptl_absorpt_process_details 'SCALEPACK (Otwinowski & Minor, 1997)'
_exptl_crystal_colour colourless
_exptl_crystal_density_diffrn 1.970
_exptl_crystal_density_method 'not measured'
_exptl_crystal_description platelet
_exptl_crystal_F_000 1042
_exptl_crystal_size_max 0.14
_exptl_crystal_size_mid 0.14
_exptl_crystal_size_min 0.06
_refine_diff_density_max 1.363
_refine_diff_density_min -1.754
_refine_diff_density_rms 0.148
_refine_ls_extinction_method none
_refine_ls_goodness_of_fit_ref 1.051
_refine_ls_hydrogen_treatment constr
_refine_ls_matrix_type full
_refine_ls_number_parameters 592
_refine_ls_number_reflns 10659
_refine_ls_number_restraints 54
_refine_ls_restrained_S_all 1.081
_refine_ls_R_factor_all 0.0495
_refine_ls_R_factor_gt 0.0364
_refine_ls_shift/su_max 0.002
_refine_ls_shift/su_mean 0.000
_refine_ls_structure_factor_coef Fsqd
_refine_ls_weighting_details 'calc w=1/[\s^2^(Fo^2^)+(0.0407P)^2^+0.3681P] where P=(Fo^2^+2Fc^2^)/3'
_refine_ls_weighting_scheme calc
_refine_ls_wR_factor_gt 0.0845
_refine_ls_wR_factor_ref 0.0885
_reflns_number_gt 9083
_reflns_number_total 10659
_reflns_threshold_expression >2sigma(I)
_cod_data_source_file cg2016808_si_002.cif
_cod_data_source_block 11
_cod_database_code 4505612

loop_
_symmetry_equiv_pos_as_xyz
'x, y, z'
'-x, -y, -z'

loop_
_atom_site_label
_atom_site_type_symbol
_atom_site_fract_x
_atom_site_fract_y
_atom_site_fract_z
_atom_site_U_iso_or_equiv
_atom_site_adp_type
_atom_site_occupancy
_atom_site_symmetry_multiplicity
_atom_site_calc_flag
_atom_site_refinement_flags
Ce Ce 0.366686(11) 1.012600(9) 0.211508(10) 0.01669(4) Uani 1 1 d .
S1 S 0.41380(5) 0.81034(5) 0.47787(5) 0.01822(11) Uani 1 1 d .
O1 O 0.53748(18) 0.58098(17) 0.21790(16) 0.0352(5) Uani 1 1 d .
H1 H 0.5379 0.5445 0.1689 0.042 Uiso 1 1 d R
O2 O 0.70184(17) 0.44816(14) 0.26738(15) 0.0271(4) Uani 1 1 d .
O3 O 0.43269(16) 0.89249(13) 0.37789(14) 0.0232(4) Uani 1 1 d .
O4 O 0.28702(15) 0.77604(14) 0.49538(14) 0.0234(4) Uani 1 1 d .
O5 O 0.44867(17) 0.84728(15) 0.55907(15) 0.0259(4) Uani 1 1 d .
O6 O 0.14319(14) 1.09110(13) 0.25196(14) 0.0209(3) Uani 1 1 d .
O7 O -0.40291(14) 1.03698(13) 0.20069(13) 0.0195(3) Uani 1 1 d .
O8 O 0.25038(15) 0.84792(13) 0.25349(14) 0.0222(4) Uani 1 1 d .
O9 O -0.26014(16) 0.76782(15) 0.18041(16) 0.0291(4) Uani 1 1 d .
O10 O 0.38439(16) 0.77320(14) 0.02334(14) 0.0223(3) Uani 1 1 d .
O11 O -0.14975(16) 0.67570(15) -0.02552(15) 0.0273(4) Uani 1 1 d .
O12 O 0.36906(17) 1.13570(15) 0.32082(16) 0.0306(4) Uani 1 1 d .
H12A H 0.4155 1.1344 0.3643 0.037 Uiso 1 1 d R
H12B H 0.2959 1.1815 0.3369 0.037 Uiso 1 1 d R
O13 O 0.37750(17) 1.19742(14) 0.08466(15) 0.0282(4) Uani 1 1 d .
H13A H 0.4548 1.2245 0.0462 0.034 Uiso 1 1 d R
H13B H 0.3103 1.2431 0.0651 0.034 Uiso 1 1 d R
O14 O 0.2724(2) 1.02024(19) 0.05459(17) 0.0412(5) Uani 1 1 d .
H14A H 0.2331 0.9802 0.0245 0.049 Uiso 1 1 d R
H14B H 0.2174 1.0889 0.0316 0.049 Uiso 1 1 d R
O15 O 0.50102(16) 0.87250(15) 0.13892(15) 0.0278(4) Uani 1 1 d .
H15A H 0.5803 0.8398 0.1559 0.033 Uiso 1 1 d R
H15B H 0.4606 0.8400 0.1136 0.033 Uiso 1 1 d R
O16 O 0.14700(19) 1.22965(14) 0.40827(16) 0.0314(4) Uani 1 1 d .
O17 O 0.18047(18) 1.38149(15) 0.28989(15) 0.0305(4) Uani 1 1 d .
O18 O 0.01542(19) 1.38163(16) 0.39982(16) 0.0355(5) Uani 1 1 d .
O19 O 0.5735(4) 0.5567(3) 0.0350(3) 0.0303(8) Uani 0.50 1 d P
O20 O 0.5345(4) 0.5132(3) -0.0958(3) 0.0303(8) Uani 0.50 1 d P
O21 O 0.4245(4) 0.4529(3) 0.0495(4) 0.0373(10) Uani 0.50 1 d P
O22 O 0.1484(4) 0.9292(5) -0.0405(5) 0.0773(16) Uani 0.50 1 d PDU
O23 O -0.0426(6) 0.8939(6) 0.0237(8) 0.137(3) Uani 0.50 1 d PDU
O24 O -0.0173(6) 1.0444(6) -0.0952(6) 0.115(2) Uani 0.50 1 d PDU
N1 N -0.06528(17) 1.18027(15) 0.24644(16) 0.0178(4) Uani 1 1 d .
N2 N -0.02887(17) 1.00738(15) 0.34624(16) 0.0187(4) Uani 1 1 d .
N3 N -0.23967(17) 0.98086(15) 0.30892(16) 0.0184(4) Uani 1 1 d .
N4 N -0.28732(17) 1.16075(15) 0.23125(15) 0.0168(4) Uani 1 1 d .
N5 N 0.05346(17) 0.81922(15) 0.34216(16) 0.0182(4) Uani 1 1 d .
N6 N 0.14655(17) 0.70165(15) 0.25631(16) 0.0178(4) Uani 1 1 d .
N7 N -0.06321(17) 0.66933(15) 0.22585(16) 0.0190(4) Uani 1 1 d .
N8 N -0.15595(17) 0.79123(15) 0.30796(16) 0.0191(4) Uani 1 1 d .
N9 N 0.22181(17) 0.66519(15) 0.09488(16) 0.0175(4) Uani 1 1 d .
N10 N 0.28296(18) 0.69520(15) -0.07019(16) 0.0177(4) Uani 1 1 d .
N11 N 0.06281(18) 0.67065(16) -0.08987(16) 0.0194(4) Uani 1 1 d .
N12 N 0.01844(18) 0.60715(16) 0.07665(16) 0.0194(4) Uani 1 1 d .
N13 N 0.1140(2) 1.33197(17) 0.36536(17) 0.0236(4) Uani 1 1 d .
N14 N 0.5000 0.5000 0.0000 0.0313(7) Uani 1 2 d S
N15 N 0.0305(5) 0.9608(5) -0.0292(5) 0.0736(18) Uani 0.50 1 d PDU
C1 C 0.6236(2) 0.5245(2) 0.2824(2) 0.0216(5) Uani 1 1 d .
C2 C 0.6179(2) 0.56483(18) 0.37309(19) 0.0197(4) Uani 1 1 d .
C3 C 0.5287(2) 0.65567(19) 0.38466(19) 0.0201(4) Uani 1 1 d .
H3 H 0.4711 0.6911 0.3357 0.024 Uiso 1 1 calc R
C4 C 0.5266(2) 0.69242(18) 0.46899(19) 0.0176(4) Uani 1 1 d .
C5 C 0.6104(2) 0.63941(19) 0.5444(2) 0.0218(5) Uani 1 1 d .
H5 H 0.6071 0.6638 0.6016 0.026 Uiso 1 1 calc R
C6 C 0.6992(2) 0.5491(2) 0.5322(2) 0.0253(5) Uani 1 1 d .
H6 H 0.7565 0.5135 0.5814 0.030 Uiso 1 1 calc R
C7 C 0.7029(2) 0.51163(19) 0.4470(2) 0.0236(5) Uani 1 1 d .
H7 H 0.7622 0.4511 0.4397 0.028 Uiso 1 1 calc R
C8 C 0.0273(2) 1.09245(17) 0.27825(18) 0.0175(4) Uani 1 1 d .
C9 C -0.1917(2) 1.15839(18) 0.29802(18) 0.0168(4) Uani 1 1 d .
H9 H -0.2227 1.2060 0.3425 0.020 Uiso 1 1 calc R
C10 C -0.1664(2) 1.03328(18) 0.35934(19) 0.0176(4) Uani 1 1 d .
H10 H -0.1970 1.0214 0.4312 0.021 Uiso 1 1 calc R
C11 C -0.3176(2) 1.05741(18) 0.24274(18) 0.0165(4) Uani 1 1 d .
C12 C 0.0437(2) 0.90189(18) 0.39594(19) 0.0191(4) Uani 1 1 d .
H12C H 0.1296 0.9143 0.4028 0.023 Uiso 1 1 calc R
H12D H 0.0031 0.8732 0.4638 0.023 Uiso 1 1 calc R
C13 C -0.2576(2) 0.86406(17) 0.34540(19) 0.0188(4) Uani 1 1 d .
H13C H -0.2628 0.8409 0.4191 0.023 Uiso 1 1 calc R
H13D H -0.3388 0.8558 0.3250 0.023 Uiso 1 1 calc R
C14 C 0.1582(2) 0.79534(18) 0.28074(18) 0.0176(4) Uani 1 1 d .
C15 C -0.0403(2) 0.74261(17) 0.35889(19) 0.0171(4) Uani 1 1 d .
H15 H -0.0591 0.7058 0.4313 0.020 Uiso 1 1 calc R
C16 C 0.0254(2) 0.65895(18) 0.30029(18) 0.0170(4) Uani 1 1 d .
H16 H 0.0397 0.5828 0.3454 0.020 Uiso 1 1 calc R
C17 C -0.1693(2) 0.74638(18) 0.23197(19) 0.0196(4) Uani 1 1 d .
C18 C 0.2462(2) 0.64697(18) 0.19930(18) 0.0175(4) Uani 1 1 d .
H18A H 0.3268 0.6732 0.2003 0.021 Uiso 1 1 calc R
H18B H 0.2562 0.5676 0.2330 0.021 Uiso 1 1 calc R
C19 C -0.0589(2) 0.58640(18) 0.17241(19) 0.0198(4) Uani 1 1 d .
H19A H -0.0257 0.5143 0.2160 0.024 Uiso 1 1 calc R
H19B H -0.1460 0.5825 0.1603 0.024 Uiso 1 1 calc R
C20 C 0.3031(2) 0.71777(17) 0.01631(18) 0.0172(4) Uani 1 1 d .
C21 C 0.1575(2) 0.58763(18) 0.06483(18) 0.0172(4) Uani 1 1 d .
H21 H 0.1909 0.5098 0.0972 0.021 Uiso 1 1 calc R
C22 C 0.1877(2) 0.61990(18) -0.05197(18) 0.0174(4) Uani 1 1 d .
H22 H 0.2218 0.5543 -0.0752 0.021 Uiso 1 1 calc R
C23 C -0.0346(2) 0.65547(18) -0.0138(2) 0.0200(4) Uani 1 1 d .
C24 C 0.3526(2) 0.73804(18) -0.16801(18) 0.0176(4) Uani 1 1 d .
H24A H 0.4361 0.7518 -0.1569 0.021 Uiso 1 1 calc R
H24B H 0.3667 0.6817 -0.2038 0.021 Uiso 1 1 calc R
C25 C 0.0369(2) 0.70777(18) -0.19542(19) 0.0191(4) Uani 1 1 d .
H25A H -0.0530 0.7049 -0.2001 0.023 Uiso 1 1 calc R
H25B H 0.0879 0.6571 -0.2301 0.023 Uiso 1 1 calc R

loop_
_atom_site_aniso_label
_atom_site_aniso_U_11
_atom_site_aniso_U_22
_atom_site_aniso_U_33
_atom_site_aniso_U_23
_atom_site_aniso_U_13
_atom_site_aniso_U_12
Ce 0.01346(7) 0.01736(7) 0.02081(7) -0.00716(5) -0.00177(5) -0.00308(4)
S1 0.0168(2) 0.0202(3) 0.0190(3) -0.0080(2) -0.0021(2) -0.00141(19)
O1 0.0307(10) 0.0451(11) 0.0382(12) -0.0289(10) -0.0154(9) 0.0129(8)
O2 0.0279(9) 0.0261(9) 0.0304(11) -0.0145(8) -0.0054(8) 0.0018(7)
O3 0.0235(8) 0.0217(8) 0.0222(9) -0.0036(7) -0.0020(7) -0.0022(6)
O4 0.0176(8) 0.0278(9) 0.0249(10) -0.0083(7) -0.0007(7) -0.0028(6)
O5 0.0247(9) 0.0301(9) 0.0278(10) -0.0164(8) -0.0067(7) 0.0015(7)
O6 0.0130(7) 0.0228(8) 0.0273(10) -0.0077(7) -0.0013(6) -0.0029(6)
O7 0.0150(7) 0.0205(8) 0.0252(9) -0.0081(7) -0.0032(6) -0.0046(6)
O8 0.0190(8) 0.0213(8) 0.0291(10) -0.0097(7) 0.0014(7) -0.0087(6)
O9 0.0192(8) 0.0356(10) 0.0385(12) -0.0193(9) -0.0113(8) 0.0023(7)
O10 0.0218(8) 0.0249(8) 0.0240(9) -0.0098(7) -0.0016(7) -0.0090(6)
O11 0.0153(8) 0.0359(10) 0.0302(10) -0.0088(8) -0.0051(7) -0.0012(7)
O12 0.0257(9) 0.0345(10) 0.0399(12) -0.0233(9) -0.0120(8) 0.0036(7)
O13 0.0209(8) 0.0237(8) 0.0345(11) 0.0007(8) -0.0036(7) -0.0041(6)
O14 0.0453(12) 0.0514(13) 0.0329(12) -0.0104(10) -0.0152(10) -0.0174(10)
O15 0.0167(8) 0.0332(9) 0.0424(12) -0.0239(9) -0.0058(7) -0.0011(7)
O16 0.0369(10) 0.0218(8) 0.0317(11) -0.0070(8) 0.0020(8) 0.0014(7)
O17 0.0337(10) 0.0346(10) 0.0230(10) -0.0037(8) 0.0008(8) -0.0144(8)
O18 0.0334(11) 0.0352(10) 0.0304(12) -0.0063(9) -0.0016(9) 0.0091(8)
O19 0.033(2) 0.0301(19) 0.034(2) -0.0172(17) -0.0123(17) -0.0004(15)
O20 0.037(2) 0.035(2) 0.021(2) -0.0120(16) -0.0059(16) -0.0012(16)
O21 0.025(2) 0.034(2) 0.046(3) -0.002(2) -0.0006(19) -0.0035(16)
O22 0.055(3) 0.077(3) 0.121(4) -0.057(3) -0.027(3) 0.004(3)
O23 0.109(4) 0.128(4) 0.141(4) -0.010(3) 0.007(3) 0.014(3)
O24 0.088(3) 0.108(4) 0.117(4) 0.000(3) 0.009(3) 0.005(3)
N1 0.0125(8) 0.0165(8) 0.0241(11) -0.0053(7) -0.0016(7) -0.0023(6)
N2 0.0131(8) 0.0183(9) 0.0242(11) -0.0063(8) -0.0017(7) -0.0008(7)
N3 0.0155(9) 0.0161(8) 0.0249(11) -0.0072(8) -0.0043(7) -0.0010(7)
N4 0.0150(8) 0.0169(8) 0.0194(10) -0.0056(7) -0.0038(7) -0.0027(7)
N5 0.0145(8) 0.0187(9) 0.0234(11) -0.0080(8) -0.0015(7) -0.0038(7)
N6 0.0138(8) 0.0189(9) 0.0231(10) -0.0086(8) 0.0002(7) -0.0047(7)
N7 0.0133(8) 0.0210(9) 0.0256(11) -0.0107(8) -0.0039(7) -0.0011(7)
N8 0.0143(8) 0.0190(9) 0.0257(11) -0.0099(8) -0.0031(7) 0.0003(7)
N9 0.0162(8) 0.0194(9) 0.0195(10) -0.0075(7) -0.0013(7) -0.0059(7)
N10 0.0159(9) 0.0190(9) 0.0198(10) -0.0062(7) -0.0018(7) -0.0053(7)
N11 0.0146(8) 0.0238(9) 0.0187(10) -0.0029(8) -0.0036(7) -0.0039(7)
N12 0.0154(9) 0.0234(9) 0.0199(10) -0.0065(8) -0.0018(7) -0.0037(7)
N13 0.0257(10) 0.0253(10) 0.0221(11) -0.0081(8) -0.0045(8) -0.0054(8)
N14 0.0345(18) 0.0274(16) 0.0310(19) -0.0135(14) -0.0119(15) 0.0155(14)
N15 0.037(3) 0.082(4) 0.125(5) -0.058(4) -0.038(3) 0.004(3)
C1 0.0164(10) 0.0244(11) 0.0268(13) -0.0115(9) -0.0016(9) -0.0033(8)
C2 0.0181(10) 0.0198(10) 0.0232(12) -0.0082(9) -0.0029(9) -0.0035(8)
C3 0.0176(10) 0.0219(11) 0.0218(12) -0.0072(9) -0.0033(9) -0.0023(8)
C4 0.0161(10) 0.0175(10) 0.0200(11) -0.0061(8) -0.0006(8) -0.0037(8)
C5 0.0232(11) 0.0219(11) 0.0221(12) -0.0079(9) -0.0046(9) -0.0027(9)
C6 0.0260(12) 0.0239(11) 0.0261(13) -0.0064(10) -0.0086(10) -0.0001(9)
C7 0.0231(11) 0.0184(10) 0.0299(14) -0.0086(10) -0.0054(10) 0.0007(9)
C8 0.0161(10) 0.0171(10) 0.0212(11) -0.0079(8) -0.0040(8) -0.0017(8)
C9 0.0130(9) 0.0197(10) 0.0190(11) -0.0068(8) -0.0026(8) -0.0026(7)
C10 0.0126(9) 0.0196(10) 0.0208(11) -0.0067(9) -0.0015(8) -0.0011(8)
C11 0.0125(9) 0.0189(10) 0.0188(11) -0.0074(8) 0.0009(8) -0.0019(7)
C12 0.0173(10) 0.0179(10) 0.0230(12) -0.0075(9) -0.0037(9) -0.0008(8)
C13 0.0142(10) 0.0166(10) 0.0242(12) -0.0051(9) 0.0016(8) -0.0024(8)
C14 0.0173(10) 0.0182(10) 0.0172(11) -0.0044(8) -0.0046(8) -0.0015(8)
C15 0.0157(10) 0.0161(9) 0.0197(11) -0.0051(8) 0.0002(8) -0.0043(7)
C16 0.0144(9) 0.0161(9) 0.0203(11) -0.0046(8) -0.0007(8) -0.0027(7)
C17 0.0155(10) 0.0197(10) 0.0246(12) -0.0071(9) -0.0022(9) -0.0030(8)
C18 0.0135(9) 0.0203(10) 0.0195(11) -0.0068(9) -0.0045(8) 0.0002(8)
C19 0.0197(11) 0.0189(10) 0.0228(12) -0.0075(9) 0.0001(9) -0.0072(8)
C20 0.0160(10) 0.0150(9) 0.0208(11) -0.0053(8) -0.0035(8) -0.0004(7)
C21 0.0144(9) 0.0164(10) 0.0217(12) -0.0062(8) -0.0036(8) -0.0017(7)
C22 0.0152(10) 0.0158(9) 0.0223(12) -0.0062(8) -0.0030(8) -0.0027(7)
C23 0.0184(10) 0.0179(10) 0.0253(12) -0.0071(9) -0.0031(9) -0.0039(8)
C24 0.0146(9) 0.0174(10) 0.0210(11) -0.0066(8) -0.0010(8) -0.0010(8)
C25 0.0183(10) 0.0185(10) 0.0216(12) -0.0055(9) -0.0039(9) -0.0042(8)

loop_
_atom_type_symbol
_atom_type_description
_atom_type_scat_dispersion_real
_atom_type_scat_dispersion_imag
_atom_type_scat_source
C C 0.0033 0.0016 'International Tables Vol C Tables 4.2.6.8 and 6.1.1.4'
H H 0.0000 0.0000 'International Tables Vol C Tables 4.2.6.8 and 6.1.1.4'
N N 0.0061 0.0033 'International Tables Vol C Tables 4.2.6.8 and 6.1.1.4'
O O 0.0106 0.0060 'International Tables Vol C Tables 4.2.6.8 and 6.1.1.4'
S S 0.1246 0.1234 'International Tables Vol C Tables 4.2.6.8 and 6.1.1.4'
Ce Ce -0.2486 2.6331 'International Tables Vol C Tables 4.2.6.8 and 6.1.1.4'

loop_
_geom_angle_atom_site_label_1
_geom_angle_atom_site_label_2
_geom_angle_atom_site_label_3
_geom_angle
_geom_angle_site_symmetry_1
_geom_angle_site_symmetry_3
O3 Ce O15 86.40(6) . .
O3 Ce O6 103.13(6) . .
O15 Ce O6 144.44(6) . .
O3 Ce O14 145.27(6) . .
O15 Ce O14 72.98(7) . .
O6 Ce O14 80.70(7) . .
O3 Ce O13 144.68(6) . .
O15 Ce O13 107.49(6) . .
O6 Ce O13 84.47(6) . .
O14 Ce O13 69.64(7) . .
O3 Ce O8 73.83(6) . .
O15 Ce O8 72.38(6) . .
O6 Ce O8 77.53(5) . .
O14 Ce O8 73.41(7) . .
O13 Ce O8 140.96(6) . .
O3 Ce O12 72.64(6) . .
O15 Ce O12 143.40(6) . .
O6 Ce O12 71.11(6) . .
O14 Ce O12 138.44(7) . .
O13 Ce O12 77.64(7) . .
O8 Ce O12 126.52(6) . .
O3 Ce O7 77.78(6) . 1_655
O15 Ce O7 70.45(5) . 1_655
O6 Ce O7 144.81(5) . 1_655
O14 Ce O7 118.77(7) . 1_655
O13 Ce O7 76.81(6) . 1_655
O8 Ce O7 134.05(5) . 1_655
O12 Ce O7 75.88(6) . 1_655
O4 S1 O5 114.10(11) . .
O4 S1 O3 112.10(11) . .
O5 S1 O3 111.69(11) . .
O4 S1 C4 107.24(10) . .
O5 S1 C4 107.11(11) . .
O3 S1 C4 103.83(11) . .
C1 O1 H1 108.9 . .
S1 O3 Ce 154.44(11) . .
C8 O6 Ce 157.95(15) . .
C11 O7 Ce 146.24(15) . 1_455
C14 O8 Ce 156.85(15) . .
Ce O12 H12A 133.4 . .
Ce O12 H12B 122.5 . .
H12A O12 H12B 101.1 . .
Ce O13 H13A 125.9 . .
Ce O13 H13B 122.7 . .
H13A O13 H13B 111.2 . .
Ce O14 H14A 143.9 . .
Ce O14 H14B 110.4 . .
H14A O14 H14B 96.1 . .
Ce O15 H15A 125.3 . .
Ce O15 H15B 114.0 . .
H15A O15 H15B 117.2 . .
C8 N1 C25 123.04(18) . 2_575
C8 N1 C9 112.02(18) . .
C25 N1 C9 121.94(18) 2_575 .
C8 N2 C10 112.59(18) . .
C8 N2 C12 122.77(18) . .
C10 N2 C12 124.60(18) . .
C11 N3 C13 121.98(19) . .
C11 N3 C10 111.95(18) . .
C13 N3 C10 123.71(19) . .
C11 N4 C24 123.84(19) . 2_575
C11 N4 C9 112.22(18) . .
C24 N4 C9 123.63(17) 2_575 .
C14 N5 C12 123.63(19) . .
C14 N5 C15 112.64(18) . .
C12 N5 C15 123.24(18) . .
C14 N6 C18 123.65(18) . .
C14 N6 C16 112.09(18) . .
C18 N6 C16 124.13(18) . .
C17 N7 C16 112.34(19) . .
C17 N7 C19 122.8(2) . .
C16 N7 C19 122.63(18) . .
C17 N8 C15 112.88(18) . .
C17 N8 C13 123.2(2) . .
C15 N8 C13 123.0(2) . .
C20 N9 C18 120.87(19) . .
C20 N9 C21 110.98(19) . .
C18 N9 C21 121.54(18) . .
C20 N10 C24 123.70(18) . .
C20 N10 C22 112.11(19) . .
C24 N10 C22 124.1(2) . .
C23 N11 C25 121.38(19) . .
C23 N11 C22 111.9(2) . .
C25 N11 C22 125.08(19) . .
C23 N12 C19 121.9(2) . .
C23 N12 C21 112.72(19) . .
C19 N12 C21 125.3(2) . .
O17 N13 O18 121.0(2) . .
O17 N13 O16 119.7(2) . .
O18 N13 O16 119.3(2) . .
O21 N14 O20 129.4(3) . .
O21 N14 O19 122.6(3) . .
O20 N14 O19 108.0(3) . .
O23 N15 O22 120.0(5) . .
O23 N15 O24 117.9(4) . .
O22 N15 O24 118.0(5) . .
O2 C1 O1 122.9(2) . .
O2 C1 C2 123.3(2) . .
O1 C1 C2 113.7(2) . .
C7 C2 C3 119.8(2) . .
C7 C2 C1 119.3(2) . .
C3 C2 C1 120.9(2) . .
C4 C3 C2 119.7(2) . .
C4 C3 H3 120.1 . .
C2 C3 H3 120.1 . .
C3 C4 C5 121.2(2) . .
C3 C4 S1 117.61(18) . .
C5 C4 S1 121.14(18) . .
C6 C5 C4 118.7(2) . .
C6 C5 H5 120.6 . .
C4 C5 H5 120.6 . .
C7 C6 C5 120.6(2) . .
C7 C6 H6 119.7 . .
C5 C6 H6 119.7 . .
C2 C7 C6 119.9(2) . .
C2 C7 H7 120.0 . .
C6 C7 H7 120.0 . .
O6 C8 N1 125.5(2) . .
O6 C8 N2 125.7(2) . .
N1 C8 N2 108.76(18) . .
N4 C9 N1 114.51(19) . .
N4 C9 C10 103.43(17) . .
N1 C9 C10 102.65(16) . .
N4 C9 H9 111.9 . .
N1 C9 H9 111.9 . .
C10 C9 H9 111.9 . .
N2 C10 N3 115.74(18) . .
N2 C10 C9 103.25(17) . .
N3 C10 C9 102.51(18) . .
N2 C10 H10 111.5 . .
N3 C10 H10 111.5 . .
C9 C10 H10 111.5 . .
O7 C11 N3 125.8(2) . .
O7 C11 N4 125.4(2) . .
N3 C11 N4 108.83(19) . .
N5 C12 N2 113.6(2) . .
N5 C12 H12C 108.9 . .
N2 C12 H12C 108.9 . .
N5 C12 H12D 108.9 . .
N2 C12 H12D 108.9 . .
H12C C12 H12D 107.7 . .
N8 C13 N3 113.68(18) . .
N8 C13 H13C 108.8 . .
N3 C13 H13C 108.8 . .
N8 C13 H13D 108.8 . .
N3 C13 H13D 108.8 . .
H13C C13 H13D 107.7 . .
O8 C14 N5 125.7(2) . .
O8 C14 N6 125.3(2) . .
N5 C14 N6 108.94(18) . .
N8 C15 N5 113.93(18) . .
N8 C15 C16 103.05(18) . .
N5 C15 C16 103.11(17) . .
N8 C15 H15 112.0 . .
N5 C15 H15 112.0 . .
C16 C15 H15 112.0 . .
N7 C16 N6 113.75(19) . .
N7 C16 C15 103.74(17) . .
N6 C16 C15 103.14(17) . .
N7 C16 H16 111.9 . .
N6 C16 H16 111.9 . .
C15 C16 H16 111.9 . .
O9 C17 N8 126.7(2) . .
O9 C17 N7 125.3(2) . .
N8 C17 N7 107.9(2) . .
N9 C18 N6 114.20(18) . .
N9 C18 H18A 108.7 . .
N6 C18 H18A 108.7 . .
N9 C18 H18B 108.7 . .
N6 C18 H18B 108.7 . .
H18A C18 H18B 107.6 . .
N12 C19 N7 114.69(18) . .
N12 C19 H19A 108.6 . .
N7 C19 H19A 108.6 . .
N12 C19 H19B 108.6 . .
N7 C19 H19B 108.6 . .
H19A C19 H19B 107.6 . .
O10 C20 N10 125.3(2) . .
O10 C20 N9 125.6(2) . .
N10 C20 N9 109.08(19) . .
N12 C21 N9 114.75(18) . .
N12 C21 C22 103.07(18) . .
N9 C21 C22 102.91(17) . .
N12 C21 H21 111.8 . .
N9 C21 H21 111.8 . .
C22 C21 H21 111.8 . .
N10 C22 N11 115.52(18) . .
N10 C22 C21 103.43(18) . .
N11 C22 C21 103.06(17) . .
N10 C22 H22 111.4 . .
N11 C22 H22 111.4 . .
C21 C22 H22 111.4 . .
O11 C23 N12 125.8(2) . .
O11 C23 N11 125.7(2) . .
N12 C23 N11 108.30(19) . .
N4 C24 N10 113.70(18) 2_575 .
N4 C24 H24A 108.8 2_575 .
N10 C24 H24A 108.8 . .
N4 C24 H24B 108.8 2_575 .
N10 C24 H24B 108.8 . .
H24A C24 H24B 107.7 . .
N11 C25 N1 113.10(19) . 2_575
N11 C25 H25A 109.0 . .
N1 C25 H25A 109.0 2_575 .
N11 C25 H25B 109.0 . .
N1 C25 H25B 109.0 2_575 .
H25A C25 H25B 107.8 . .

loop_
_geom_bond_atom_site_label_1
_geom_bond_atom_site_label_2
_geom_bond_distance
_geom_bond_site_symmetry_2
Ce O3 2.4624(18) .
Ce O15 2.4637(17) .
Ce O6 2.4721(15) .
Ce O14 2.476(2) .
Ce O13 2.4831(17) .
Ce O8 2.4870(15) .
Ce O12 2.4902(18) .
Ce O7 2.4903(15) 1_655
S1 O4 1.4489(17) .
S1 O5 1.4518(19) .
S1 O3 1.4740(18) .
S1 C4 1.778(2) .
O1 C1 1.322(3) .
O1 H1 0.9301 .
O2 C1 1.216(3) .
O6 C8 1.233(3) .
O7 C11 1.237(3) .
O7 Ce 2.4903(15) 1_455
O8 C14 1.230(3) .
O9 C17 1.218(3) .
O10 C20 1.231(3) .
O11 C23 1.224(3) .
O12 H12A 0.8203 .
O12 H12B 0.9333 .
O13 H13A 0.9717 .
O13 H13B 0.8560 .
O14 H14A 0.9230 .
O14 H14B 0.9551 .
O15 H15A 0.8985 .
O15 H15B 0.8144 .
O16 N13 1.266(3) .
O17 N13 1.243(3) .
O18 N13 1.244(3) .
O19 N14 1.363(4) .
O20 N14 1.297(4) .
O21 N14 1.113(4) .
O22 N15 1.250(4) .
O23 N15 1.248(4) .
O24 N15 1.255(4) .
N1 C8 1.360(3) .
N1 C25 1.448(3) 2_575
N1 C9 1.461(3) .
N2 C8 1.366(3) .
N2 C10 1.438(3) .
N2 C12 1.448(3) .
N3 C11 1.362(3) .
N3 C13 1.454(3) .
N3 C10 1.460(3) .
N4 C11 1.363(3) .
N4 C24 1.442(3) 2_575
N4 C9 1.448(3) .
N5 C14 1.358(3) .
N5 C12 1.445(3) .
N5 C15 1.455(3) .
N6 C14 1.361(3) .
N6 C18 1.446(3) .
N6 C16 1.464(3) .
N7 C17 1.373(3) .
N7 C16 1.445(3) .
N7 C19 1.452(3) .
N8 C17 1.372(3) .
N8 C15 1.444(3) .
N8 C13 1.448(3) .
N9 C20 1.372(3) .
N9 C18 1.445(3) .
N9 C21 1.469(3) .
N10 C20 1.363(3) .
N10 C24 1.451(3) .
N10 C22 1.453(3) .
N11 C23 1.369(3) .
N11 C25 1.442(3) .
N11 C22 1.459(3) .
N12 C23 1.366(3) .
N12 C19 1.442(3) .
N12 C21 1.448(3) .
C1 C2 1.486(3) .
C2 C7 1.391(4) .
C2 C3 1.399(3) .
C3 C4 1.380(3) .
C3 H3 0.9300 .
C4 C5 1.395(3) .
C5 C6 1.395(3) .
C5 H5 0.9300 .
C6 C7 1.393(4) .
C6 H6 0.9300 .
C7 H7 0.9300 .
C9 C10 1.557(3) .
C9 H9 0.9800 .
C10 H10 0.9800 .
C12 H12C 0.9700 .
C12 H12D 0.9700 .
C13 H13C 0.9700 .
C13 H13D 0.9700 .
C15 C16 1.550(3) .
C15 H15 0.9800 .
C16 H16 0.9800 .
C18 H18A 0.9700 .
C18 H18B 0.9700 .
C19 H19A 0.9700 .
C19 H19B 0.9700 .
C21 C22 1.548(3) .
C21 H21 0.9800 .
C22 H22 0.9800 .
C24 N4 1.442(3) 2_575
C24 H24A 0.9700 .
C24 H24B 0.9700 .
C25 N1 1.448(3) 2_575
C25 H25A 0.9700 .
C25 H25B 0.9700 .

loop_
_geom_hbond_atom_site_label_D
_geom_hbond_atom_site_label_H
_geom_hbond_atom_site_label_A
_geom_hbond_distance_DH
_geom_hbond_distance_HA
_geom_hbond_distance_DA
_geom_hbond_angle_DHA
_geom_hbond_site_symmetry_A
O1 H1 O19 0.93 1.81 2.616(5) 143.6 .
O1 H1 O20 0.93 1.73 2.596(5) 153.8 2_665
O12 H12A O5 0.82 1.98 2.780(3) 166.2 2_676
O12 H12B O16 0.93 1.86 2.760(3) 160.0 .
O13 H13A O10 0.97 1.84 2.781(2) 161.1 2_675
O13 H13B O11 0.86 1.89 2.738(2) 171.2 2_575
O14 H14A O22 0.92 1.67 2.585(6) 170.1 .
O15 H15A O9 0.90 1.80 2.698(2) 174.4 1_655
O15 H15B O10 0.81 2.02 2.818(2) 167.5 .
